data_7230184
loop_
_publ_author_name
'Lone, Shabir H.'
'Jameel, Salman'
'Bhat, Muzzaffar A.'
'Lone, Rayees A.'
'Butcher, Ray J.'
'Bhat, Khursheed A.'

_publ_section_title
;
 Synthesis of an unusual quinazoline alkaloid: theoretical and
 experimental investigations of its structural, electronic, molecular and
 biological properties
;
_journal_issue 15
_journal_name_full 'RSC Advances'
_journal_page_first 8259
_journal_paper_doi 10.1039/C8RA00138C
_journal_volume 8
_journal_year 2018
_chemical_formula_moiety '4(C25 H24 N4), C H Cl3'
_chemical_formula_sum 'C101 H97 Cl3 N16'
_chemical_formula_weight 1641.29
_space_group_crystal_system triclinic
_space_group_IT_number 2
_space_group_name_Hall '-P 1'
_space_group_name_H-M_alt 'P -1'
_symmetry_space_group_name_Hall '-P 1'
_symmetry_space_group_name_H-M 'P -1'
_atom_sites_solution_hydrogens mixed
_audit_creation_method SHELXL-2016/6
_audit_update_record
;
2018-01-05 deposited with the CCDC.
2018-02-16 downloaded from the CCDC.
;
_cell_angle_alpha 91.563(2)
_cell_angle_beta 99.587(3)
_cell_angle_gamma 95.136(2)
_cell_formula_units_Z 2
_cell_length_a 12.8967(4)
_cell_length_b 13.9278(3)
_cell_length_c 23.2246(7)
_cell_measurement_reflns_used 12401
_cell_measurement_temperature 153(2)
_cell_measurement_theta_max 75.8080
_cell_measurement_theta_min 3.8360
_cell_volume 4093.1(2)
_computing_cell_refinement 'CrysAlisPro 1.171.38.46 (Rigaku OD, 2015)'
_computing_data_collection 'CrysAlisPro 1.171.38.46 (Rigaku OD, 2015)'
_computing_data_reduction 'CrysAlisPro 1.171.38.46 (Rigaku OD, 2015)'
_computing_molecular_graphics 'SHELXTL (Sheldrick, 2008)'
_computing_publication_material 'SHELXTL (Sheldrick, 2008)'
_computing_structure_refinement 'SHELXL-2016/6 (Sheldrick, 2015)'
_computing_structure_solution 'Shelxt (Sheldrick, 2015)'
_diffrn_ambient_temperature 153(2)
_diffrn_detector_area_resol_mean 10.6501
_diffrn_measured_fraction_theta_full 0.998
_diffrn_measured_fraction_theta_max 0.964
_diffrn_measurement_device_type 'SuperNova, Dual, Cu at zero, Atlas'
_diffrn_measurement_method '\w scans'
_diffrn_radiation_type CuK\a
_diffrn_radiation_wavelength 1.54184
_diffrn_reflns_av_R_equivalents 0.0333
_diffrn_reflns_av_unetI/netI 0.0425
_diffrn_reflns_Laue_measured_fraction_full 0.998
_diffrn_reflns_Laue_measured_fraction_max 0.964
_diffrn_reflns_limit_h_max 16
_diffrn_reflns_limit_h_min -16
_diffrn_reflns_limit_k_max 17
_diffrn_reflns_limit_k_min -11
_diffrn_reflns_limit_l_max 28
_diffrn_reflns_limit_l_min -29
_diffrn_reflns_number 29828
_diffrn_reflns_point_group_measured_fraction_full 0.998
_diffrn_reflns_point_group_measured_fraction_max 0.964
_diffrn_reflns_theta_full 67.684
_diffrn_reflns_theta_max 76.684
_diffrn_reflns_theta_min 3.492
_diffrn_source 'micro-focus sealed X-ray tube'
_exptl_absorpt_coefficient_mu 1.497
_exptl_absorpt_correction_T_max 1.000
_exptl_absorpt_correction_T_min 0.322
_exptl_absorpt_correction_type gaussian
_exptl_absorpt_process_details
;
CrysAlisPro 1.171.38.46 (Rigaku Oxford Diffraction, 2015)
Numerical absorption correction based on gaussian integration over
a multifaceted crystal model
Empirical absorption correction using spherical harmonics,
 implemented in SCALE3 ABSPACK scaling algorithm.
;
_exptl_crystal_colour colorless
_exptl_crystal_density_diffrn 1.332
_exptl_crystal_description chunk
_exptl_crystal_F_000 1732
_exptl_crystal_size_max 0.345
_exptl_crystal_size_mid 0.275
_exptl_crystal_size_min 0.233
_refine_diff_density_max 1.554
_refine_diff_density_min -1.374
_refine_diff_density_rms 0.098
_refine_ls_extinction_method none
_refine_ls_goodness_of_fit_ref 1.045
_refine_ls_hydrogen_treatment mixed
_refine_ls_matrix_type full
_refine_ls_number_parameters 1111
_refine_ls_number_reflns 16636
_refine_ls_number_restraints 12
_refine_ls_restrained_S_all 1.046
_refine_ls_R_factor_all 0.1073
_refine_ls_R_factor_gt 0.0902
_refine_ls_shift/su_max 0.004
_refine_ls_shift/su_mean 0.000
_refine_ls_structure_factor_coef Fsqd
_refine_ls_weighting_details 'w=1/[\s^2^(Fo^2^)+(0.1579P)^2^+7.5119P] where P=(Fo^2^+2Fc^2^)/3'
_refine_ls_weighting_scheme calc
_refine_ls_wR_factor_gt 0.2650
_refine_ls_wR_factor_ref 0.2826
_reflns_Friedel_coverage 0.000
_reflns_number_gt 13338
_reflns_number_total 16636
_reflns_threshold_expression 'I > 2\s(I)'
_cod_data_source_file c8ra00138c2.cif
_cod_data_source_block shelx
_cod_database_code 7230184
_shelx_shelxl_version_number 2016/6
_shelx_space_group_comment
;
The symmetry employed for this shelxl refinement is uniquely defined
by the following loop, which should always be used as a source of
symmetry information in preference to the above space-group names.
They are only intended as comments.
;

loop_
_space_group_symop_operation_xyz
'x, y, z'
'-x, -y, -z'

loop_
_atom_site_label
_atom_site_type_symbol
_atom_site_fract_x
_atom_site_fract_y
_atom_site_fract_z
_atom_site_U_iso_or_equiv
_atom_site_adp_type
_atom_site_occupancy
_atom_site_site_symmetry_order
_atom_site_calc_flag
_atom_site_refinement_flags_posn
_atom_site_refinement_flags_adp
_atom_site_refinement_flags_occupancy
_atom_site_disorder_assembly
_atom_site_disorder_group
N1A N 0.1272(2) 0.33532(19) 0.16524(11) 0.0255(5) Uani 1 1 d . . . . .
N2A N 0.11650(19) 0.24268(18) 0.07669(11) 0.0235(5) Uani 1 1 d . . . . .
N3A N 0.24620(19) 0.32552(17) 0.02614(11) 0.0226(5) Uani 1 1 d . . . . .
N4A N 0.2645(2) 0.20379(18) -0.04535(12) 0.0255(5) Uani 1 1 d . . . . .
H4A H 0.306(4) 0.218(3) -0.067(2) 0.034(11) Uiso 1 1 d . . . . .
C1A C 0.0960(3) 0.4174(3) 0.19734(15) 0.0323(7) Uani 1 1 d . . . . .
H1AA H 0.023413 0.431332 0.180756 0.039 Uiso 1 1 calc R U . . .
H1AB H 0.144877 0.475803 0.195442 0.039 Uiso 1 1 calc R U . . .
C2A C 0.1018(3) 0.3866(3) 0.26046(17) 0.0409(8) Uani 1 1 d . . . . .
H2AA H 0.162694 0.422389 0.286248 0.049 Uiso 1 1 calc R U . . .
H2AB H 0.036276 0.398458 0.275312 0.049 Uiso 1 1 calc R U . . .
C3A C 0.1150(4) 0.2810(3) 0.25773(19) 0.0488(10) Uani 1 1 d . . . . .
H3AA H 0.067481 0.245227 0.280820 0.059 Uiso 1 1 calc R U . . .
H3AB H 0.188768 0.269228 0.273268 0.059 Uiso 1 1 calc R U . . .
C4A C 0.0864(3) 0.2496(3) 0.19353(16) 0.0362(7) Uani 1 1 d . . . . .
H4AA H 0.121534 0.191951 0.184610 0.043 Uiso 1 1 calc R U . . .
H4AB H 0.009033 0.235727 0.181442 0.043 Uiso 1 1 calc R U . . .
C5A C 0.0862(2) 0.3320(2) 0.10275(13) 0.0246(6) Uani 1 1 d . . . . .
H5AA H 0.007323 0.328022 0.097351 0.030 Uiso 1 1 calc R U . . .
C6A C 0.0509(2) 0.2154(2) 0.02165(14) 0.0247(6) Uani 1 1 d . . . . .
C7A C -0.0508(3) 0.1713(2) 0.02177(16) 0.0323(7) Uani 1 1 d . . . . .
H7AA H -0.075139 0.160939 0.057732 0.039 Uiso 1 1 calc R U . . .
C8A C -0.1159(3) 0.1430(3) -0.03042(18) 0.0390(8) Uani 1 1 d . . . . .
H8AA H -0.185514 0.114070 -0.030453 0.047 Uiso 1 1 calc R U . . .
C9A C -0.0796(3) 0.1568(3) -0.08284(17) 0.0387(8) Uani 1 1 d . . . . .
H9AA H -0.124133 0.136935 -0.118776 0.046 Uiso 1 1 calc R U . . .
C10A C 0.0213(3) 0.1995(2) -0.08280(15) 0.0315(7) Uani 1 1 d . . . . .
H10A H 0.045908 0.208031 -0.118844 0.038 Uiso 1 1 calc R U . . .
C11A C 0.0878(2) 0.2304(2) -0.03039(14) 0.0246(6) Uani 1 1 d . . . . .
C12A C 0.1990(2) 0.2773(2) -0.03142(13) 0.0239(6) Uani 1 1 d . . . . .
H12A H 0.195616 0.326329 -0.062205 0.029 Uiso 1 1 calc R U . . .
C13A C 0.2005(2) 0.4141(2) 0.03568(14) 0.0232(6) Uani 1 1 d . . . . .
C14A C 0.2339(3) 0.4940(2) 0.00601(15) 0.0283(6) Uani 1 1 d . . . . .
H14A H 0.285911 0.488733 -0.018148 0.034 Uiso 1 1 calc R U . . .
C15A C 0.1911(3) 0.5808(2) 0.01180(16) 0.0331(7) Uani 1 1 d . . . . .
H15A H 0.214649 0.635490 -0.007801 0.040 Uiso 1 1 calc R U . . .
C16A C 0.1136(3) 0.5878(2) 0.04636(16) 0.0349(7) Uani 1 1 d . . . . .
H16A H 0.082973 0.646796 0.049769 0.042 Uiso 1 1 calc R U . . .
C17A C 0.0812(3) 0.5085(2) 0.07578(15) 0.0313(7) Uani 1 1 d . . . . .
H17A H 0.027931 0.513898 0.099115 0.038 Uiso 1 1 calc R U . . .
C18A C 0.1248(2) 0.4206(2) 0.07208(14) 0.0251(6) Uani 1 1 d . . . . .
C19A C 0.2284(2) 0.2562(2) 0.07062(13) 0.0220(6) Uani 1 1 d . . . . .
H19A H 0.269569 0.282826 0.108920 0.026 Uiso 1 1 calc R U . . .
C20A C 0.2723(2) 0.1630(2) 0.05569(14) 0.0226(6) Uani 1 1 d . . . . .
C21A C 0.2981(2) 0.0984(2) 0.09932(14) 0.0258(6) Uani 1 1 d . . . . .
H21A H 0.279092 0.109080 0.136619 0.031 Uiso 1 1 calc R U . . .
C22A C 0.3510(3) 0.0186(2) 0.08935(15) 0.0281(6) Uani 1 1 d . . . . .
H22A H 0.367271 -0.025438 0.119305 0.034 Uiso 1 1 calc R U . . .
C23A C 0.3798(2) 0.0042(2) 0.03490(15) 0.0274(6) Uani 1 1 d . . . . .
H23A H 0.419275 -0.048280 0.028374 0.033 Uiso 1 1 calc R U . . .
C24A C 0.3517(2) 0.0650(2) -0.00971(14) 0.0258(6) Uani 1 1 d . . . . .
H24A H 0.369575 0.052762 -0.047123 0.031 Uiso 1 1 calc R U . . .
C25A C 0.2967(2) 0.1450(2) -0.00005(14) 0.0224(6) Uani 1 1 d . . . . .
N1B N 0.8192(2) 0.64591(18) 0.20339(12) 0.0254(5) Uani 1 1 d . . . . .
N2B N 0.6775(2) 0.52102(17) 0.19612(12) 0.0255(5) Uani 1 1 d . . . . .
N3B N 0.5805(2) 0.5343(2) 0.09862(14) 0.0332(6) Uani 1 1 d . . . . .
N4B N 0.4849(3) 0.3799(2) 0.0805(2) 0.0561(12) Uani 1 1 d . . . . .
H4B H 0.429(4) 0.353(3) 0.057(2) 0.044(12) Uiso 1 1 d . . . . .
C1B C 0.8594(3) 0.7474(2) 0.22079(15) 0.0287(6) Uani 1 1 d . . . . .
H1BA H 0.824190 0.771839 0.252245 0.034 Uiso 1 1 calc R U . . .
H1BB H 0.846744 0.789226 0.187027 0.034 Uiso 1 1 calc R U . . .
C2B C 0.9785(3) 0.7454(3) 0.24256(17) 0.0347(7) Uani 1 1 d . . . . .
H2BA H 1.019886 0.775228 0.214311 0.042 Uiso 1 1 calc R U . . .
H2BB H 0.999954 0.780709 0.280880 0.042 Uiso 1 1 calc R U . . .
C3B C 0.9957(3) 0.6385(3) 0.2480(2) 0.0429(9) Uani 1 1 d . . . . .
H3BA H 1.028828 0.614831 0.215503 0.052 Uiso 1 1 calc R U . . .
H3BB H 1.041063 0.627400 0.285569 0.052 Uiso 1 1 calc R U . . .
C4B C 0.8850(3) 0.5888(2) 0.24523(17) 0.0329(7) Uani 1 1 d . . . . .
H4BA H 0.880843 0.520722 0.230896 0.039 Uiso 1 1 calc R U . . .
H4BB H 0.862971 0.590843 0.284055 0.039 Uiso 1 1 calc R U . . .
C5B C 0.7070(2) 0.6263(2) 0.20636(14) 0.0241(6) Uani 1 1 d . . . . .
H5BA H 0.696328 0.644816 0.246718 0.029 Uiso 1 1 calc R U . . .
C6B C 0.5795(2) 0.4922(2) 0.21520(17) 0.0312(7) Uani 1 1 d . . . . .
C7B C 0.5778(3) 0.4893(2) 0.27450(19) 0.0384(8) Uani 1 1 d . . . . .
H7BA H 0.640493 0.506862 0.301867 0.046 Uiso 1 1 calc R U . . .
C8B C 0.4839(4) 0.4605(3) 0.2939(2) 0.0527(12) Uani 1 1 d . . . . .
H8BA H 0.482511 0.458750 0.334620 0.063 Uiso 1 1 calc R U . . .
C9B C 0.3925(3) 0.4343(3) 0.2541(3) 0.0618(15) Uani 1 1 d . . . . .
H9BA H 0.328642 0.414056 0.267453 0.074 Uiso 1 1 calc R U . . .
C10B C 0.3943(3) 0.4378(3) 0.1951(3) 0.0523(12) Uani 1 1 d . . . . .
H10B H 0.331277 0.419846 0.168041 0.063 Uiso 1 1 calc R U . . .
C11B C 0.4867(3) 0.4671(2) 0.1743(2) 0.0379(9) Uani 1 1 d . . . . .
C12B C 0.4857(3) 0.4735(2) 0.1092(2) 0.0400(9) Uani 1 1 d . . . . .
H12B H 0.421252 0.503930 0.091472 0.048 Uiso 1 1 calc R U . . .
C13B C 0.5730(3) 0.6333(2) 0.11356(15) 0.0279(6) Uani 1 1 d . . . . .
C14B C 0.4982(3) 0.6812(2) 0.07721(16) 0.0335(7) Uani 1 1 d . . . . .
H14B H 0.457562 0.648375 0.043340 0.040 Uiso 1 1 calc R U . . .
C15B C 0.4829(3) 0.7757(2) 0.09015(17) 0.0329(7) Uani 1 1 d . . . . .
H15B H 0.430455 0.807080 0.066030 0.039 Uiso 1 1 calc R U . . .
C16B C 0.5448(3) 0.8248(2) 0.13877(16) 0.0303(7) Uani 1 1 d . . . . .
H16B H 0.536186 0.890426 0.147224 0.036 Uiso 1 1 calc R U . . .
C17B C 0.6191(3) 0.7777(2) 0.17485(15) 0.0274(6) Uani 1 1 d . . . . .
H17B H 0.660108 0.811459 0.208297 0.033 Uiso 1 1 calc R U . . .
C18B C 0.6350(2) 0.6817(2) 0.16300(14) 0.0254(6) Uani 1 1 d . . . . .
C19B C 0.6719(2) 0.4963(2) 0.13382(15) 0.0272(6) Uani 1 1 d . . . . .
H19B H 0.737153 0.527356 0.121427 0.033 Uiso 1 1 calc R U . . .
C20B C 0.6687(3) 0.3883(2) 0.12190(15) 0.0282(6) Uani 1 1 d . . . . .
C21B C 0.7596(2) 0.3420(2) 0.13706(14) 0.0263(6) Uani 1 1 d . . . . .
H21B H 0.821749 0.377691 0.157348 0.032 Uiso 1 1 calc R U . . .
C22B C 0.7616(3) 0.2449(2) 0.12325(15) 0.0285(6) Uani 1 1 d . . . . .
H22B H 0.824128 0.213864 0.134481 0.034 Uiso 1 1 calc R U . . .
C23B C 0.6704(3) 0.1933(2) 0.09256(15) 0.0304(7) Uani 1 1 d . . . . .
H23B H 0.671646 0.127161 0.081716 0.036 Uiso 1 1 calc R U . . .
C24B C 0.5782(3) 0.2372(2) 0.07778(16) 0.0326(7) Uani 1 1 d . . . . .
H24B H 0.516417 0.201054 0.057374 0.039 Uiso 1 1 calc R U . . .
C25B C 0.5760(3) 0.3351(2) 0.09291(17) 0.0334(7) Uani 1 1 d . . . . .
N1C N 0.5824(2) 0.11947(19) 0.27898(12) 0.0262(5) Uani 1 1 d . . . . .
N2C N 0.7216(2) 0.02226(19) 0.26930(11) 0.0255(5) Uani 1 1 d . . . . .
N3C N 0.8408(2) 0.06017(19) 0.36140(12) 0.0263(5) Uani 1 1 d . . . . .
N4C N 0.9422(2) -0.0763(2) 0.36629(14) 0.0335(6) Uani 1 1 d . . . . .
H4C H 0.994(4) -0.084(3) 0.394(2) 0.046(13) Uiso 1 1 d . . . . .
C1C C 0.5358(3) 0.2125(2) 0.27292(17) 0.0340(7) Uani 1 1 d . . . . .
H1CA H 0.550531 0.243708 0.236967 0.041 Uiso 1 1 calc R U . . .
H1CB H 0.564362 0.256822 0.307045 0.041 Uiso 1 1 calc R U . . .
C2C C 0.4168(3) 0.1857(3) 0.26963(18) 0.0384(8) Uani 1 1 d . . . . .
H2CA H 0.393709 0.206096 0.306282 0.046 Uiso 1 1 calc R U . . .
H2CB H 0.375924 0.216862 0.236556 0.046 Uiso 1 1 calc R U . . .
C3C C 0.4017(3) 0.0760(2) 0.26058(16) 0.0320(7) Uani 1 1 d . . . . .
H3CA H 0.391795 0.044699 0.297279 0.038 Uiso 1 1 calc R U . . .
H3CB H 0.340144 0.055580 0.229892 0.038 Uiso 1 1 calc R U . . .
C4C C 0.5042(3) 0.0517(2) 0.24168(15) 0.0295(7) Uani 1 1 d . . . . .
H4CA H 0.517568 -0.016108 0.249303 0.035 Uiso 1 1 calc R U . . .
H4CB H 0.503585 0.062994 0.199732 0.035 Uiso 1 1 calc R U . . .
C5C C 0.6874(3) 0.1211(2) 0.26367(14) 0.0268(6) Uani 1 1 d . . . . .
H5CA H 0.683662 0.139476 0.222103 0.032 Uiso 1 1 calc R U . . .
C6C C 0.7439(2) 0.0026(2) 0.33176(13) 0.0254(6) Uani 1 1 d . . . . .
H6CA H 0.683749 0.023048 0.349802 0.031 Uiso 1 1 calc R U . . .
C7C C 0.7528(2) -0.1027(2) 0.34371(14) 0.0268(6) Uani 1 1 d . . . . .
C8C C 0.6612(3) -0.1656(2) 0.33880(15) 0.0305(7) Uani 1 1 d . . . . .
H8CA H 0.594925 -0.143045 0.324055 0.037 Uiso 1 1 calc R U . . .
C9C C 0.6649(3) -0.2607(3) 0.35508(17) 0.0362(7) Uani 1 1 d . . . . .
H9CA H 0.602036 -0.303316 0.350863 0.043 Uiso 1 1 calc R U . . .
C10C C 0.7624(3) -0.2926(3) 0.37773(17) 0.0382(8) Uani 1 1 d . . . . .
H10C H 0.765603 -0.356769 0.390295 0.046 Uiso 1 1 calc R U . . .
C11C C 0.8539(3) -0.2322(3) 0.38205(16) 0.0352(7) Uani 1 1 d . . . . .
H11A H 0.919850 -0.255097 0.397065 0.042 Uiso 1 1 calc R U . . .
C12C C 0.8504(3) -0.1371(2) 0.36444(14) 0.0301(7) Uani 1 1 d . . . . .
C13C C 0.8398(3) 0.1599(2) 0.34768(14) 0.0286(6) Uani 1 1 d . . . . .
C14C C 0.9172(3) 0.2253(3) 0.38145(16) 0.0336(7) Uani 1 1 d . . . . .
H14C H 0.966696 0.202782 0.411874 0.040 Uiso 1 1 calc R U . . .
C15C C 0.9212(3) 0.3220(3) 0.37035(18) 0.0395(8) Uani 1 1 d . . . . .
H15C H 0.972968 0.366140 0.393553 0.047 Uiso 1 1 calc R U . . .
C16C C 0.8509(3) 0.3552(3) 0.32601(19) 0.0417(9) Uani 1 1 d . . . . .
H16C H 0.854261 0.422163 0.318765 0.050 Uiso 1 1 calc R U . . .
C17C C 0.7745(3) 0.2909(2) 0.29147(17) 0.0347(7) Uani 1 1 d . . . . .
H17C H 0.726849 0.314132 0.260421 0.042 Uiso 1 1 calc R U . . .
C18C C 0.7680(3) 0.1923(2) 0.30260(15) 0.0290(7) Uani 1 1 d . . . . .
C19C C 0.9310(2) 0.0165(2) 0.34162(15) 0.0302(7) Uani 1 1 d . . . . .
H19C H 0.997256 0.059528 0.355685 0.036 Uiso 1 1 calc R U . . .
C20C C 0.9130(3) 0.0088(2) 0.27506(15) 0.0297(7) Uani 1 1 d . . . . .
C21C C 0.9981(3) 0.0001(2) 0.24574(16) 0.0336(7) Uani 1 1 d . . . . .
H21C H 1.066776 -0.002877 0.267631 0.040 Uiso 1 1 calc R U . . .
C22C C 0.9840(3) -0.0043(2) 0.18558(17) 0.0363(8) Uani 1 1 d . . . . .
H22C H 1.043101 -0.008298 0.166365 0.044 Uiso 1 1 calc R U . . .
C23C C 0.8831(3) -0.0028(2) 0.15276(16) 0.0350(8) Uani 1 1 d . . . . .
H23C H 0.873048 -0.007320 0.111276 0.042 Uiso 1 1 calc R U . . .
C24C C 0.7979(3) 0.0051(2) 0.18103(15) 0.0299(7) Uani 1 1 d . . . . .
H24C H 0.729123 0.006119 0.158828 0.036 Uiso 1 1 calc R U . . .
C25C C 0.8121(3) 0.0117(2) 0.24208(14) 0.0268(6) Uani 1 1 d . . . . .
N1D N 0.7203(2) 0.2495(2) 0.69678(12) 0.0315(6) Uani 1 1 d . . . . .
N2D N 0.6866(2) 0.1596(2) 0.60603(12) 0.0316(6) Uani 1 1 d . . . . .
N3D N 0.8465(2) 0.2038(3) 0.56692(13) 0.0379(7) Uani 1 1 d . . . . .
N4D N 0.8483(2) 0.0797(3) 0.49643(14) 0.0402(7) Uani 1 1 d . . . . .
H4D H 0.853(4) 0.052(4) 0.459(2) 0.058(14) Uiso 1 1 d . . . . .
C1D C 0.7149(3) 0.3380(3) 0.73118(17) 0.0415(8) Uani 1 1 d . . . . .
H1DA H 0.646225 0.364721 0.719609 0.050 Uiso 1 1 calc R U . . .
H1DB H 0.772633 0.387461 0.726599 0.050 Uiso 1 1 calc R U . . .
C2D C 0.7273(4) 0.3039(3) 0.79445(18) 0.0497(10) Uani 1 1 d . . . . .
H2DA H 0.681388 0.337108 0.817099 0.060 Uiso 1 1 calc R U . . .
H2DB H 0.801480 0.316282 0.814499 0.060 Uiso 1 1 calc R U . . .
C3D C 0.6924(4) 0.1930(4) 0.78707(17) 0.0501(10) Uani 1 1 d . . . . .
H3DA H 0.752355 0.155016 0.800800 0.060 Uiso 1 1 calc R U . . .
H3DB H 0.634328 0.175149 0.808908 0.060 Uiso 1 1 calc R U . . .
C4D C 0.6563(3) 0.1774(3) 0.72310(16) 0.0409(8) Uani 1 1 d . . . . .
H4DA H 0.667696 0.111510 0.710020 0.049 Uiso 1 1 calc R U . . .
H4DB H 0.580350 0.186516 0.712545 0.049 Uiso 1 1 calc R U . . .
C5D C 0.6848(3) 0.2559(3) 0.63423(15) 0.0329(7) Uani 1 1 d . . . . .
H5DA H 0.610490 0.273944 0.627597 0.039 Uiso 1 1 calc R U . . .
C6D C 0.7968(3) 0.1398(3) 0.60612(15) 0.0337(7) Uani 1 1 d . . . . .
H6DA H 0.836771 0.152768 0.646727 0.040 Uiso 1 1 calc R U . . .
C7D C 0.8029(3) 0.0352(3) 0.58899(15) 0.0353(7) Uani 1 1 d . . . . .
C8D C 0.7803(3) -0.0370(3) 0.62653(16) 0.0372(8) Uani 1 1 d . . . . .
H8DA H 0.759676 -0.019611 0.662506 0.045 Uiso 1 1 calc R U . . .
C9D C 0.7871(3) -0.1332(3) 0.61304(18) 0.0413(8) Uani 1 1 d . . . . .
H9DA H 0.771204 -0.181217 0.639355 0.050 Uiso 1 1 calc R U . . .
C10D C 0.8177(3) -0.1590(3) 0.56019(19) 0.0439(9) Uani 1 1 d . . . . .
H10D H 0.823549 -0.224858 0.550696 0.053 Uiso 1 1 calc R U . . .
C11D C 0.8393(3) -0.0892(3) 0.52182(17) 0.0414(9) Uani 1 1 d . . . . .
H11B H 0.860590 -0.107098 0.486094 0.050 Uiso 1 1 calc R U . . .
C12D C 0.8302(3) 0.0080(3) 0.53515(16) 0.0376(8) Uani 1 1 d . . . . .
C13D C 0.8295(3) 0.3021(3) 0.57574(16) 0.0408(8) Uani 1 1 d . . . . .
C14D C 0.8880(4) 0.3720(4) 0.5486(2) 0.0547(12) Uani 1 1 d . . . . .
H14D H 0.939632 0.352739 0.527015 0.066 Uiso 1 1 calc R U . . .
C15D C 0.8714(5) 0.4682(4) 0.5530(2) 0.0663(15) Uani 1 1 d . . . . .
H15D H 0.911606 0.514670 0.534440 0.080 Uiso 1 1 calc R U . . .
C16D C 0.7962(5) 0.4974(4) 0.5844(2) 0.0646(14) Uani 1 1 d . . . . .
H16D H 0.784946 0.563724 0.587404 0.077 Uiso 1 1 calc R U . . .
C17D C 0.7376(4) 0.4291(3) 0.61145(19) 0.0511(10) Uani 1 1 d . . . . .
H17D H 0.685710 0.449151 0.632624 0.061 Uiso 1 1 calc R U . . .
C18D C 0.7539(3) 0.3314(3) 0.60790(16) 0.0398(8) Uani 1 1 d . . . . .
C19D C 0.8007(3) 0.1669(3) 0.50635(15) 0.0358(8) Uani 1 1 d . . . . .
H19D H 0.820096 0.215478 0.478107 0.043 Uiso 1 1 calc R U . . .
C20D C 0.6798(3) 0.1509(3) 0.49936(15) 0.0334(7) Uani 1 1 d . . . . .
C21D C 0.6195(3) 0.1361(3) 0.44355(16) 0.0394(8) Uani 1 1 d . . . . .
H21D H 0.653419 0.138342 0.410256 0.047 Uiso 1 1 calc R U . . .
C22D C 0.5105(3) 0.1180(3) 0.43624(17) 0.0469(10) Uani 1 1 d . . . . .
H22D H 0.470455 0.106543 0.398089 0.056 Uiso 1 1 calc R U . . .
C23D C 0.4602(3) 0.1168(3) 0.48410(18) 0.0455(9) Uani 1 1 d . . . . .
H23D H 0.385503 0.104007 0.478911 0.055 Uiso 1 1 calc R U . . .
C24D C 0.5179(3) 0.1340(3) 0.53951(16) 0.0379(8) Uani 1 1 d . . . . .
H24D H 0.482670 0.135094 0.572311 0.045 Uiso 1 1 calc R U . . .
C25D C 0.6282(3) 0.1497(3) 0.54767(15) 0.0330(7) Uani 1 1 d . . . . .
C1S C 0.5934(4) 0.4206(3) 0.4537(3) 0.098(4) Uani 0.743(2) 1 d D . P A 1
H1SA H 0.618042 0.409046 0.495902 0.118 Uiso 0.743(2) 1 calc R U P A 1
Cl1S Cl 0.68859(18) 0.38581(17) 0.41074(9) 0.0821(6) Uani 0.743(2) 1 d D . P A 1
Cl2S Cl 0.5797(2) 0.54421(15) 0.44419(11) 0.0862(6) Uani 0.743(2) 1 d D . P A 1
Cl3S Cl 0.4718(2) 0.35070(16) 0.42802(11) 0.0880(7) Uani 0.743(2) 1 d D . P A 1
C1T C 0.5109(6) 0.3377(8) 0.4750(3) 0.098(4) Uani 0.257(2) 1 d D . P A 2
H1TA H 0.521030 0.268348 0.481984 0.118 Uiso 0.257(2) 1 calc R U P A 2
Cl1T Cl 0.4927(5) 0.3942(5) 0.5410(2) 0.0821(6) Uani 0.257(2) 1 d D . P A 2
Cl2T Cl 0.6239(5) 0.3921(5) 0.4504(3) 0.0862(6) Uani 0.257(2) 1 d D . P A 2
Cl3T Cl 0.3963(5) 0.3432(5) 0.4213(3) 0.0880(7) Uani 0.257(2) 1 d D . P A 2

loop_
_atom_site_aniso_label
_atom_site_aniso_U_11
_atom_site_aniso_U_22
_atom_site_aniso_U_33
_atom_site_aniso_U_23
_atom_site_aniso_U_13
_atom_site_aniso_U_12
N1A 0.0232(12) 0.0254(13) 0.0269(13) -0.0059(10) 0.0029(10) 0.0010(10)
N2A 0.0206(12) 0.0196(12) 0.0289(13) -0.0059(9) 0.0019(10) 0.0009(9)
N3A 0.0206(11) 0.0143(11) 0.0317(13) -0.0036(9) 0.0016(10) 0.0011(9)
N4A 0.0259(13) 0.0199(12) 0.0318(13) -0.0013(10) 0.0073(11) 0.0050(10)
C1A 0.0268(15) 0.0338(17) 0.0360(17) -0.0109(13) 0.0067(13) 0.0016(13)
C2A 0.0342(18) 0.055(2) 0.0345(18) -0.0078(16) 0.0096(14) 0.0052(16)
C3A 0.058(3) 0.049(2) 0.041(2) 0.0044(17) 0.0139(19) 0.0062(19)
C4A 0.0331(17) 0.0369(18) 0.0374(18) 0.0019(14) 0.0056(14) -0.0017(14)
C5A 0.0200(13) 0.0243(14) 0.0282(15) -0.0077(11) 0.0010(11) 0.0032(11)
C6A 0.0225(14) 0.0189(13) 0.0312(15) -0.0065(11) 0.0009(12) 0.0022(11)
C7A 0.0245(15) 0.0281(16) 0.0426(19) -0.0088(13) 0.0053(13) -0.0022(12)
C8A 0.0232(15) 0.0344(18) 0.055(2) -0.0195(16) 0.0008(15) -0.0040(13)
C9A 0.0281(16) 0.0378(19) 0.045(2) -0.0214(15) -0.0077(14) 0.0058(14)
C10A 0.0286(16) 0.0315(16) 0.0329(16) -0.0096(13) -0.0015(13) 0.0112(13)
C11A 0.0211(14) 0.0193(13) 0.0319(15) -0.0054(11) -0.0014(11) 0.0065(11)
C12A 0.0260(14) 0.0170(13) 0.0286(15) -0.0017(11) 0.0036(11) 0.0046(11)
C13A 0.0202(13) 0.0158(13) 0.0312(15) -0.0057(11) -0.0021(11) 0.0032(10)
C14A 0.0258(14) 0.0219(14) 0.0350(16) -0.0025(12) -0.0001(12) 0.0015(12)
C15A 0.0385(18) 0.0191(15) 0.0391(18) -0.0007(12) -0.0009(14) 0.0034(13)
C16A 0.0400(18) 0.0197(15) 0.0425(19) -0.0062(13) -0.0022(15) 0.0089(13)
C17A 0.0292(16) 0.0278(16) 0.0358(17) -0.0066(13) 0.0003(13) 0.0096(13)
C18A 0.0227(14) 0.0206(14) 0.0295(15) -0.0063(11) -0.0019(11) 0.0027(11)
C19A 0.0183(13) 0.0180(13) 0.0285(14) -0.0027(11) 0.0007(11) 0.0021(10)
C20A 0.0181(13) 0.0164(13) 0.0312(15) -0.0040(11) -0.0013(11) 0.0007(10)
C21A 0.0241(14) 0.0213(14) 0.0297(15) -0.0034(11) -0.0010(11) 0.0016(11)
C22A 0.0274(15) 0.0157(13) 0.0384(17) -0.0002(12) -0.0029(12) 0.0021(11)
C23A 0.0210(13) 0.0163(13) 0.0430(18) -0.0032(12) 0.0010(12) 0.0011(11)
C24A 0.0232(14) 0.0173(13) 0.0358(16) -0.0053(11) 0.0035(12) 0.0014(11)
C25A 0.0181(12) 0.0152(13) 0.0320(15) -0.0030(11) 0.0006(11) 0.0002(10)
N1B 0.0214(12) 0.0167(12) 0.0362(14) -0.0036(10) 0.0020(10) -0.0008(9)
N2B 0.0220(12) 0.0141(11) 0.0386(14) -0.0035(10) 0.0021(10) -0.0012(9)
N3B 0.0286(14) 0.0209(13) 0.0450(16) -0.0075(11) -0.0096(12) 0.0063(11)
N4B 0.0323(16) 0.0269(16) 0.095(3) -0.0270(17) -0.0284(18) 0.0093(13)
C1B 0.0266(15) 0.0212(14) 0.0368(17) -0.0046(12) 0.0040(13) -0.0019(12)
C2B 0.0271(16) 0.0294(17) 0.0446(19) -0.0033(14) 0.0002(14) -0.0015(13)
C3B 0.0249(16) 0.0289(18) 0.071(3) -0.0083(17) -0.0025(16) 0.0014(13)
C4B 0.0246(15) 0.0229(15) 0.0473(19) -0.0041(13) -0.0043(14) 0.0029(12)
C5B 0.0217(14) 0.0143(13) 0.0342(15) -0.0034(11) 0.0013(12) -0.0019(10)
C6B 0.0223(14) 0.0149(13) 0.056(2) 0.0002(13) 0.0071(14) 0.0013(11)
C7B 0.0347(18) 0.0227(16) 0.061(2) 0.0063(15) 0.0162(16) 0.0044(13)
C8B 0.052(2) 0.0259(18) 0.091(3) 0.0074(19) 0.041(2) 0.0061(17)
C9B 0.035(2) 0.0239(18) 0.134(5) -0.003(2) 0.041(3) -0.0030(15)
C10B 0.0233(17) 0.0223(17) 0.111(4) -0.013(2) 0.015(2) -0.0020(13)
C11B 0.0224(15) 0.0136(14) 0.074(3) -0.0076(14) 0.0015(16) -0.0007(11)
C12B 0.0225(15) 0.0181(15) 0.072(3) -0.0126(15) -0.0112(16) 0.0016(12)
C13B 0.0263(15) 0.0177(14) 0.0376(17) -0.0021(12) -0.0009(13) 0.0030(11)
C14B 0.0312(16) 0.0278(16) 0.0385(18) -0.0006(13) -0.0035(14) 0.0057(13)
C15B 0.0290(16) 0.0228(15) 0.0462(19) 0.0065(13) 0.0023(14) 0.0058(12)
C16B 0.0298(16) 0.0196(14) 0.0434(18) 0.0025(13) 0.0098(14) 0.0059(12)
C17B 0.0266(15) 0.0208(14) 0.0352(16) -0.0012(12) 0.0072(12) 0.0017(12)
C18B 0.0219(14) 0.0177(13) 0.0355(16) -0.0012(11) 0.0033(12) -0.0007(11)
C19B 0.0236(14) 0.0186(14) 0.0363(16) -0.0035(12) -0.0035(12) 0.0020(11)
C20B 0.0267(15) 0.0181(14) 0.0371(17) -0.0053(12) -0.0010(13) 0.0012(12)
C21B 0.0238(14) 0.0197(14) 0.0341(16) -0.0021(11) 0.0024(12) 0.0005(11)
C22B 0.0286(15) 0.0225(15) 0.0348(16) -0.0020(12) 0.0051(13) 0.0054(12)
C23B 0.0363(17) 0.0200(14) 0.0338(16) -0.0062(12) 0.0036(13) 0.0037(12)
C24B 0.0329(17) 0.0216(15) 0.0389(18) -0.0073(13) -0.0034(14) -0.0001(13)
C25B 0.0270(16) 0.0208(15) 0.0471(19) -0.0074(13) -0.0072(14) 0.0020(12)
N1C 0.0254(13) 0.0222(12) 0.0299(13) -0.0050(10) 0.0033(10) 0.0014(10)
N2C 0.0265(13) 0.0241(13) 0.0252(12) -0.0038(10) 0.0038(10) 0.0014(10)
N3C 0.0219(12) 0.0248(13) 0.0306(13) -0.0057(10) 0.0031(10) -0.0027(10)
N4C 0.0261(14) 0.0345(15) 0.0370(15) -0.0030(12) -0.0018(12) 0.0022(12)
C1C 0.0340(17) 0.0241(16) 0.0439(19) -0.0024(13) 0.0059(14) 0.0054(13)
C2C 0.0324(18) 0.0340(18) 0.049(2) -0.0017(15) 0.0063(15) 0.0074(14)
C3C 0.0266(15) 0.0314(17) 0.0366(17) -0.0014(13) 0.0014(13) 0.0025(13)
C4C 0.0288(16) 0.0267(15) 0.0310(16) -0.0054(12) 0.0012(12) 0.0009(12)
C5C 0.0290(15) 0.0226(14) 0.0287(15) -0.0028(11) 0.0058(12) 0.0007(12)
C6C 0.0217(14) 0.0277(15) 0.0255(14) -0.0053(11) 0.0021(11) 0.0003(11)
C7C 0.0261(15) 0.0263(15) 0.0270(15) -0.0038(12) 0.0027(12) 0.0010(12)
C8C 0.0269(15) 0.0324(17) 0.0317(16) -0.0021(13) 0.0052(12) 0.0016(13)
C9C 0.0365(18) 0.0294(17) 0.0423(19) 0.0003(14) 0.0086(15) -0.0020(14)
C10C 0.045(2) 0.0307(17) 0.0396(19) 0.0039(14) 0.0084(16) 0.0061(15)
C11C 0.0367(18) 0.0347(18) 0.0335(17) -0.0004(14) 0.0015(14) 0.0093(14)
C12C 0.0303(16) 0.0328(17) 0.0266(15) -0.0042(12) 0.0039(12) 0.0033(13)
C13C 0.0251(14) 0.0292(16) 0.0314(16) -0.0068(12) 0.0084(12) -0.0027(12)
C14C 0.0311(16) 0.0322(17) 0.0359(17) -0.0086(13) 0.0080(14) -0.0065(13)
C15C 0.0354(18) 0.0339(18) 0.048(2) -0.0122(15) 0.0125(16) -0.0107(15)
C16C 0.047(2) 0.0216(16) 0.057(2) -0.0052(15) 0.0158(18) -0.0083(15)
C17C 0.0382(18) 0.0253(16) 0.0411(18) -0.0032(13) 0.0115(15) -0.0014(13)
C18C 0.0288(15) 0.0239(15) 0.0348(16) -0.0052(12) 0.0107(13) -0.0027(12)
C19C 0.0220(14) 0.0322(16) 0.0348(17) -0.0083(13) 0.0043(12) -0.0032(12)
C20C 0.0284(15) 0.0238(15) 0.0367(17) -0.0075(12) 0.0086(13) -0.0015(12)
C21C 0.0307(16) 0.0281(16) 0.0422(19) -0.0093(14) 0.0104(14) -0.0014(13)
C22C 0.0410(19) 0.0248(16) 0.045(2) -0.0091(14) 0.0186(16) -0.0031(14)
C23C 0.053(2) 0.0203(15) 0.0342(17) -0.0049(12) 0.0176(15) -0.0017(14)
C24C 0.0400(18) 0.0176(14) 0.0323(16) -0.0034(11) 0.0085(13) 0.0010(12)
C25C 0.0313(16) 0.0180(13) 0.0316(16) -0.0049(11) 0.0089(12) -0.0009(11)
N1D 0.0296(14) 0.0363(15) 0.0265(13) -0.0076(11) 0.0045(11) -0.0046(11)
N2D 0.0251(13) 0.0409(16) 0.0264(13) -0.0086(11) 0.0022(10) -0.0023(11)
N3D 0.0287(14) 0.0544(19) 0.0282(14) -0.0053(13) 0.0049(11) -0.0068(13)
N4D 0.0331(15) 0.058(2) 0.0293(15) -0.0050(14) 0.0073(12) 0.0022(14)
C1D 0.047(2) 0.0382(19) 0.0391(19) -0.0120(15) 0.0132(16) -0.0023(16)
C2D 0.058(3) 0.057(3) 0.0325(19) -0.0123(17) 0.0093(17) -0.006(2)
C3D 0.049(2) 0.072(3) 0.0306(19) 0.0110(18) 0.0084(17) 0.005(2)
C4D 0.044(2) 0.044(2) 0.0321(18) -0.0021(15) 0.0075(15) -0.0097(16)
C5D 0.0331(17) 0.0367(18) 0.0269(15) -0.0058(13) 0.0037(13) -0.0027(14)
C6D 0.0232(15) 0.049(2) 0.0264(15) -0.0055(14) 0.0011(12) -0.0030(14)
C7D 0.0221(15) 0.050(2) 0.0318(17) -0.0040(15) 0.0010(12) 0.0025(14)
C8D 0.0245(15) 0.052(2) 0.0334(17) -0.0029(15) 0.0011(13) 0.0034(15)
C9D 0.0287(17) 0.052(2) 0.042(2) 0.0034(17) 0.0012(15) 0.0061(16)
C10D 0.0312(18) 0.051(2) 0.047(2) -0.0062(17) -0.0010(16) 0.0080(16)
C11D 0.0335(18) 0.055(2) 0.0349(18) -0.0103(16) 0.0030(14) 0.0075(16)
C12D 0.0242(15) 0.054(2) 0.0336(17) -0.0046(15) 0.0018(13) 0.0043(15)
C13D 0.0353(18) 0.052(2) 0.0303(17) -0.0065(15) 0.0023(14) -0.0133(16)
C14D 0.052(2) 0.065(3) 0.042(2) -0.008(2) 0.0113(19) -0.024(2)
C15D 0.089(4) 0.054(3) 0.052(3) -0.010(2) 0.024(3) -0.036(3)
C16D 0.098(4) 0.043(2) 0.049(3) -0.0099(19) 0.018(3) -0.022(3)
C17D 0.070(3) 0.042(2) 0.039(2) -0.0077(17) 0.0114(19) -0.011(2)
C18D 0.043(2) 0.043(2) 0.0298(17) -0.0073(14) 0.0040(15) -0.0100(16)
C19D 0.0310(17) 0.048(2) 0.0272(16) -0.0052(14) 0.0061(13) -0.0020(15)
C20D 0.0289(16) 0.0416(19) 0.0282(16) -0.0058(13) 0.0028(13) 0.0016(14)
C21D 0.0369(18) 0.051(2) 0.0283(17) -0.0092(15) 0.0011(14) 0.0073(16)
C22D 0.038(2) 0.064(3) 0.0330(19) -0.0135(17) -0.0066(15) 0.0069(18)
C23D 0.0249(17) 0.063(3) 0.045(2) -0.0124(18) -0.0028(15) 0.0012(16)
C24D 0.0279(17) 0.050(2) 0.0343(18) -0.0092(15) 0.0040(14) 0.0002(15)
C25D 0.0280(16) 0.0399(18) 0.0284(16) -0.0101(13) 0.0032(13) -0.0039(13)
C1S 0.118(8) 0.136(9) 0.049(4) -0.019(5) 0.010(4) 0.073(7)
Cl1S 0.0932(14) 0.0887(13) 0.0674(11) 0.0046(9) 0.0164(10) 0.0195(11)
Cl2S 0.1061(16) 0.0699(11) 0.0876(13) -0.0023(10) 0.0366(12) -0.0006(11)
Cl3S 0.1037(17) 0.0741(12) 0.0920(14) 0.0018(10) 0.0383(14) -0.0005(13)
C1T 0.118(8) 0.136(9) 0.049(4) -0.019(5) 0.010(4) 0.073(7)
Cl1T 0.0932(14) 0.0887(13) 0.0674(11) 0.0046(9) 0.0164(10) 0.0195(11)
Cl2T 0.1061(16) 0.0699(11) 0.0876(13) -0.0023(10) 0.0366(12) -0.0006(11)
Cl3T 0.1037(17) 0.0741(12) 0.0920(14) 0.0018(10) 0.0383(14) -0.0005(13)

loop_
_atom_type_symbol
_atom_type_description
_atom_type_scat_dispersion_real
_atom_type_scat_dispersion_imag
_atom_type_scat_source
C C 0.0181 0.0091 'International Tables Vol C Tables 4.2.6.8 and 6.1.1.4'
H H 0.0000 0.0000 'International Tables Vol C Tables 4.2.6.8 and 6.1.1.4'
N N 0.0311 0.0180 'International Tables Vol C Tables 4.2.6.8 and 6.1.1.4'
Cl Cl 0.3639 0.7018 'International Tables Vol C Tables 4.2.6.8 and 6.1.1.4'

loop_
_geom_angle_atom_site_label_1
_geom_angle_atom_site_label_2
_geom_angle_atom_site_label_3
_geom_angle
C5A N1A C1A 113.5(3)
C5A N1A C4A 111.7(2)
C1A N1A C4A 104.4(3)
C6A N2A C19A 111.1(2)
C6A N2A C5A 111.7(2)
C19A N2A C5A 109.4(2)
C13A N3A C19A 111.4(2)
C13A N3A C12A 111.7(2)
C19A N3A C12A 106.6(2)
C25A N4A C12A 115.0(3)
C25A N4A H4A 117(3)
C12A N4A H4A 117(3)
N1A C1A C2A 105.5(3)
N1A C1A H1AA 110.6
C2A C1A H1AA 110.6
N1A C1A H1AB 110.6
C2A C1A H1AB 110.6
H1AA C1A H1AB 108.8
C3A C2A C1A 104.8(3)
C3A C2A H2AA 110.8
C1A C2A H2AA 110.8
C3A C2A H2AB 110.8
C1A C2A H2AB 110.8
H2AA C2A H2AB 108.9
C2A C3A C4A 105.6(3)
C2A C3A H3AA 110.6
C4A C3A H3AA 110.6
C2A C3A H3AB 110.6
C4A C3A H3AB 110.6
H3AA C3A H3AB 108.7
N1A C4A C3A 101.7(3)
N1A C4A H4AA 111.4
C3A C4A H4AA 111.4
N1A C4A H4AB 111.4
C3A C4A H4AB 111.4
H4AA C4A H4AB 109.3
N1A C5A N2A 107.9(2)
N1A C5A C18A 113.3(2)
N2A C5A C18A 110.8(2)
N1A C5A H5AA 108.3
N2A C5A H5AA 108.3
C18A C5A H5AA 108.3
C11A C6A C7A 120.7(3)
C11A C6A N2A 121.0(3)
C7A C6A N2A 118.3(3)
C8A C7A C6A 119.9(3)
C8A C7A H7AA 120.0
C6A C7A H7AA 120.0
C7A C8A C9A 119.9(3)
C7A C8A H8AA 120.1
C9A C8A H8AA 120.1
C10A C9A C8A 120.0(3)
C10A C9A H9AA 120.0
C8A C9A H9AA 120.0
C9A C10A C11A 120.9(3)
C9A C10A H10A 119.5
C11A C10A H10A 119.5
C6A C11A C10A 118.5(3)
C6A C11A C12A 121.5(3)
C10A C11A C12A 120.0(3)
N4A C12A N3A 109.3(2)
N4A C12A C11A 108.9(2)
N3A C12A C11A 111.1(2)
N4A C12A H12A 109.2
N3A C12A H12A 109.2
C11A C12A H12A 109.2
C14A C13A C18A 120.9(3)
C14A C13A N3A 116.9(3)
C18A C13A N3A 122.2(3)
C15A C14A C13A 120.1(3)
C15A C14A H14A 120.0
C13A C14A H14A 120.0
C14A C15A C16A 119.8(3)
C14A C15A H15A 120.1
C16A C15A H15A 120.1
C17A C16A C15A 119.8(3)
C17A C16A H16A 120.1
C15A C16A H16A 120.1
C16A C17A C18A 121.8(3)
C16A C17A H17A 119.1
C18A C17A H17A 119.1
C17A C18A C13A 117.6(3)
C17A C18A C5A 121.7(3)
C13A C18A C5A 120.5(3)
N3A C19A N2A 111.6(2)
N3A C19A C20A 108.5(2)
N2A C19A C20A 113.1(2)
N3A C19A H19A 107.8
N2A C19A H19A 107.8
C20A C19A H19A 107.8
C21A C20A C25A 119.3(3)
C21A C20A C19A 119.5(3)
C25A C20A C19A 120.9(3)
C22A C21A C20A 121.2(3)
C22A C21A H21A 119.4
C20A C21A H21A 119.4
C21A C22A C23A 119.1(3)
C21A C22A H22A 120.5
C23A C22A H22A 120.5
C24A C23A C22A 120.8(3)
C24A C23A H23A 119.6
C22A C23A H23A 119.6
C23A C24A C25A 120.2(3)
C23A C24A H24A 119.9
C25A C24A H24A 119.9
N4A C25A C20A 120.3(3)
N4A C25A C24A 120.4(3)
C20A C25A C24A 119.2(3)
C5B N1B C4B 111.5(3)
C5B N1B C1B 112.2(2)
C4B N1B C1B 104.1(2)
C6B N2B C19B 111.3(3)
C6B N2B C5B 111.4(2)
C19B N2B C5B 108.8(2)
C13B N3B C19B 112.2(2)
C13B N3B C12B 110.6(3)
C19B N3B C12B 106.6(3)
C25B N4B C12B 116.2(3)
C25B N4B H4B 122(3)
C12B N4B H4B 122(3)
N1B C1B C2B 105.3(3)
N1B C1B H1BA 110.7
C2B C1B H1BA 110.7
N1B C1B H1BB 110.7
C2B C1B H1BB 110.7
H1BA C1B H1BB 108.8
C3B C2B C1B 105.3(3)
C3B C2B H2BA 110.7
C1B C2B H2BA 110.7
C3B C2B H2BB 110.7
C1B C2B H2BB 110.7
H2BA C2B H2BB 108.8
C4B C3B C2B 103.9(3)
C4B C3B H3BA 111.0
C2B C3B H3BA 111.0
C4B C3B H3BB 111.0
C2B C3B H3BB 111.0
H3BA C3B H3BB 109.0
N1B C4B C3B 103.3(3)
N1B C4B H4BA 111.1
C3B C4B H4BA 111.1
N1B C4B H4BB 111.1
C3B C4B H4BB 111.1
H4BA C4B H4BB 109.1
N1B C5B N2B 108.3(2)
N1B C5B C18B 113.8(3)
N2B C5B C18B 109.9(2)
N1B C5B H5BA 108.2
N2B C5B H5BA 108.2
C18B C5B H5BA 108.2
C7B C6B C11B 120.6(3)
C7B C6B N2B 118.8(3)
C11B C6B N2B 120.7(3)
C6B C7B C8B 119.7(4)
C6B C7B H7BA 120.2
C8B C7B H7BA 120.2
C9B C8B C7B 120.3(5)
C9B C8B H8BA 119.9
C7B C8B H8BA 119.9
C10B C9B C8B 119.9(4)
C10B C9B H9BA 120.1
C8B C9B H9BA 120.1
C9B C10B C11B 121.2(4)
C9B C10B H10B 119.4
C11B C10B H10B 119.4
C10B C11B C6B 118.3(4)
C10B C11B C12B 120.1(4)
C6B C11B C12B 121.5(3)
N4B C12B N3B 108.1(3)
N4B C12B C11B 112.4(3)
N3B C12B C11B 109.9(3)
N4B C12B H12B 108.8
N3B C12B H12B 108.8
C11B C12B H12B 108.8
C14B C13B C18B 120.2(3)
C14B C13B N3B 117.2(3)
C18B C13B N3B 122.6(3)
C15B C14B C13B 120.6(3)
C15B C14B H14B 119.7
C13B C14B H14B 119.7
C14B C15B C16B 119.6(3)
C14B C15B H15B 120.2
C16B C15B H15B 120.2
C17B C16B C15B 119.9(3)
C17B C16B H16B 120.0
C15B C16B H16B 120.0
C16B C17B C18B 121.4(3)
C16B C17B H17B 119.3
C18B C17B H17B 119.3
C17B C18B C13B 118.2(3)
C17B C18B C5B 121.3(3)
C13B C18B C5B 120.0(3)
N2B C19B N3B 111.0(3)
N2B C19B C20B 112.1(3)
N3B C19B C20B 110.1(2)
N2B C19B H19B 107.8
N3B C19B H19B 107.8
C20B C19B H19B 107.8
C21B C20B C25B 119.4(3)
C21B C20B C19B 119.7(3)
C25B C20B C19B 120.8(3)
C22B C21B C20B 121.4(3)
C22B C21B H21B 119.3
C20B C21B H21B 119.3
C21B C22B C23B 118.9(3)
C21B C22B H22B 120.5
C23B C22B H22B 120.5
C24B C23B C22B 120.8(3)
C24B C23B H23B 119.6
C22B C23B H23B 119.6
C23B C24B C25B 120.0(3)
C23B C24B H24B 120.0
C25B C24B H24B 120.0
N4B C25B C24B 121.4(3)
N4B C25B C20B 119.2(3)
C24B C25B C20B 119.4(3)
C5C N1C C4C 113.1(2)
C5C N1C C1C 114.2(3)
C4C N1C C1C 103.7(2)
C25C N2C C6C 111.2(2)
C25C N2C C5C 111.6(2)
C6C N2C C5C 108.2(2)
C13C N3C C6C 111.4(2)
C13C N3C C19C 111.6(3)
C6C N3C C19C 106.3(2)
C12C N4C C19C 116.8(3)
C12C N4C H4C 117(3)
C19C N4C H4C 120(3)
N1C C1C C2C 104.5(3)
N1C C1C H1CA 110.9
C2C C1C H1CA 110.9
N1C C1C H1CB 110.9
C2C C1C H1CB 110.9
H1CA C1C H1CB 108.9
C3C C2C C1C 105.0(3)
C3C C2C H2CA 110.8
C1C C2C H2CA 110.8
C3C C2C H2CB 110.8
C1C C2C H2CB 110.8
H2CA C2C H2CB 108.8
C4C C3C C2C 103.4(3)
C4C C3C H3CA 111.1
C2C C3C H3CA 111.1
C4C C3C H3CB 111.1
C2C C3C H3CB 111.1
H3CA C3C H3CB 109.0
N1C C4C C3C 101.7(3)
N1C C4C H4CA 111.4
C3C C4C H4CA 111.4
N1C C4C H4CB 111.4
C3C C4C H4CB 111.4
H4CA C4C H4CB 109.3
N1C C5C N2C 108.0(2)
N1C C5C C18C 112.6(2)
N2C C5C C18C 109.5(3)
N1C C5C H5CA 108.9
N2C C5C H5CA 108.9
C18C C5C H5CA 108.9
N2C C6C N3C 111.2(3)
N2C C6C C7C 113.8(2)
N3C C6C C7C 109.2(2)
N2C C6C H6CA 107.4
N3C C6C H6CA 107.4
C7C C6C H6CA 107.4
C8C C7C C12C 119.0(3)
C8C C7C C6C 119.3(3)
C12C C7C C6C 121.5(3)
C9C C8C C7C 121.2(3)
C9C C8C H8CA 119.4
C7C C8C H8CA 119.4
C8C C9C C10C 118.9(3)
C8C C9C H9CA 120.5
C10C C9C H9CA 120.5
C11C C10C C9C 120.7(3)
C11C C10C H10C 119.6
C9C C10C H10C 119.6
C10C C11C C12C 120.3(3)
C10C C11C H11A 119.8
C12C C11C H11A 119.8
N4C C12C C11C 121.1(3)
N4C C12C C7C 119.2(3)
C11C C12C C7C 119.7(3)
C18C C13C C14C 120.3(3)
C18C C13C N3C 122.8(3)
C14C C13C N3C 116.9(3)
C15C C14C C13C 119.9(4)
C15C C14C H14C 120.1
C13C C14C H14C 120.1
C16C C15C C14C 120.6(3)
C16C C15C H15C 119.7
C14C C15C H15C 119.7
C15C C16C C17C 120.3(3)
C15C C16C H16C 119.9
C17C C16C H16C 119.9
C16C C17C C18C 120.1(4)
C16C C17C H17C 119.9
C18C C17C H17C 119.9
C13C C18C C17C 118.9(3)
C13C C18C C5C 120.6(3)
C17C C18C C5C 120.4(3)
N4C C19C N3C 109.8(3)
N4C C19C C20C 111.4(3)
N3C C19C C20C 109.5(3)
N4C C19C H19C 108.7
N3C C19C H19C 108.7
C20C C19C H19C 108.7
C21C C20C C25C 118.7(3)
C21C C20C C19C 120.1(3)
C25C C20C C19C 121.2(3)
C22C C21C C20C 121.0(3)
C22C C21C H21C 119.5
C20C C21C H21C 119.5
C21C C22C C23C 120.2(3)
C21C C22C H22C 119.9
C23C C22C H22C 119.9
C24C C23C C22C 119.6(3)
C24C C23C H23C 120.2
C22C C23C H23C 120.2
C23C C24C C25C 120.5(3)
C23C C24C H24C 119.7
C25C C24C H24C 119.7
C24C C25C C20C 120.0(3)
C24C C25C N2C 118.4(3)
C20C C25C N2C 121.6(3)
C4D N1D C5D 113.0(3)
C4D N1D C1D 103.2(3)
C5D N1D C1D 114.2(3)
C25D N2D C6D 110.1(3)
C25D N2D C5D 113.2(3)
C6D N2D C5D 109.4(3)
C13D N3D C6D 112.7(3)
C13D N3D C19D 111.5(3)
C6D N3D C19D 105.9(3)
C12D N4D C19D 114.0(3)
C12D N4D H4D 111(3)
C19D N4D H4D 125(3)
N1D C1D C2D 103.2(3)
N1D C1D H1DA 111.1
C2D C1D H1DA 111.1
N1D C1D H1DB 111.1
C2D C1D H1DB 111.1
H1DA C1D H1DB 109.1
C1D C2D C3D 104.0(3)
C1D C2D H2DA 111.0
C3D C2D H2DA 111.0
C1D C2D H2DB 111.0
C3D C2D H2DB 110.9
H2DA C2D H2DB 109.0
C4D C3D C2D 103.4(3)
C4D C3D H3DA 111.1
C2D C3D H3DA 111.1
C4D C3D H3DB 111.1
C2D C3D H3DB 111.1
H3DA C3D H3DB 109.1
N1D C4D C3D 105.0(3)
N1D C4D H4DA 110.8
C3D C4D H4DA 110.8
N1D C4D H4DB 110.8
C3D C4D H4DB 110.8
H4DA C4D H4DB 108.8
N1D C5D N2D 108.1(3)
N1D C5D C18D 111.7(3)
N2D C5D C18D 110.4(3)
N1D C5D H5DA 108.9
N2D C5D H5DA 108.9
C18D C5D H5DA 108.9
N2D C6D N3D 110.9(3)
N2D C6D C7D 110.9(3)
N3D C6D C7D 110.5(3)
N2D C6D H6DA 108.2
N3D C6D H6DA 108.2
C7D C6D H6DA 108.2
C8D C7D C12D 118.3(4)
C8D C7D C6D 120.2(3)
C12D C7D C6D 121.6(3)
C9D C8D C7D 122.0(4)
C9D C8D H8DA 119.0
C7D C8D H8DA 119.0
C8D C9D C10D 119.2(4)
C8D C9D H9DA 120.4
C10D C9D H9DA 120.4
C11D C10D C9D 120.2(4)
C11D C10D H10D 119.9
C9D C10D H10D 119.9
C10D C11D C12D 120.4(4)
C10D C11D H11B 119.8
C12D C11D H11B 119.8
N4D C12D C11D 121.7(3)
N4D C12D C7D 118.4(4)
C11D C12D C7D 119.9(4)
C14D C13D C18D 119.2(4)
C14D C13D N3D 117.9(4)
C18D C13D N3D 122.8(3)
C15D C14D C13D 120.8(5)
C15D C14D H14D 119.6
C13D C14D H14D 119.6
C14D C15D C16D 120.3(4)
C14D C15D H15D 119.9
C16D C15D H15D 119.9
C15D C16D C17D 119.6(5)
C15D C16D H16D 120.2
C17D C16D H16D 120.2
C16D C17D C18D 120.9(5)
C16D C17D H17D 119.6
C18D C17D H17D 119.6
C17D C18D C13D 119.3(4)
C17D C18D C5D 120.8(4)
C13D C18D C5D 119.8(4)
N4D C19D N3D 106.8(3)
N4D C19D C20D 112.8(3)
N3D C19D C20D 110.1(3)
N4D C19D H19D 109.0
N3D C19D H19D 109.0
C20D C19D H19D 109.0
C25D C20D C21D 118.9(3)
C25D C20D C19D 121.6(3)
C21D C20D C19D 119.6(3)
C22D C21D C20D 120.6(4)
C22D C21D H21D 119.7
C20D C21D H21D 119.7
C23D C22D C21D 120.2(3)
C23D C22D H22D 119.9
C21D C22D H22D 119.9
C22D C23D C24D 120.1(4)
C22D C23D H23D 119.9
C24D C23D H23D 119.9
C23D C24D C25D 120.3(3)
C23D C24D H24D 119.9
C25D C24D H24D 119.9
C20D C25D C24D 119.9(3)
C20D C25D N2D 121.1(3)
C24D C25D N2D 118.9(3)
Cl2S C1S Cl3S 110.4(3)
Cl2S C1S Cl1S 107.8(3)
Cl3S C1S Cl1S 108.2(3)
Cl2S C1S H1SA 110.1
Cl3S C1S H1SA 110.1
Cl1S C1S H1SA 110.1
Cl1T C1T Cl2T 111.1(4)
Cl1T C1T Cl3T 109.5(4)
Cl2T C1T Cl3T 110.6(4)
Cl1T C1T H1TA 108.5
Cl2T C1T H1TA 108.5
Cl3T C1T H1TA 108.5

loop_
_geom_bond_atom_site_label_1
_geom_bond_atom_site_label_2
_geom_bond_distance
N1A C5A 1.458(4)
N1A C1A 1.469(4)
N1A C4A 1.477(4)
N2A C6A 1.432(4)
N2A C19A 1.469(4)
N2A C5A 1.480(4)
N3A C13A 1.441(3)
N3A C19A 1.465(4)
N3A C12A 1.488(4)
N4A C25A 1.383(4)
N4A C12A 1.448(4)
N4A H4A 0.80(5)
C1A C2A 1.530(5)
C1A H1AA 0.9900
C1A H1AB 0.9900
C2A C3A 1.496(6)
C2A H2AA 0.9900
C2A H2AB 0.9900
C3A C4A 1.518(6)
C3A H3AA 0.9900
C3A H3AB 0.9900
C4A H4AA 0.9900
C4A H4AB 0.9900
C5A C18A 1.528(4)
C5A H5AA 1.0000
C6A C11A 1.385(5)
C6A C7A 1.399(4)
C7A C8A 1.380(5)
C7A H7AA 0.9500
C8A C9A 1.388(6)
C8A H8AA 0.9500
C9A C10A 1.381(5)
C9A H9AA 0.9500
C10A C11A 1.400(4)
C10A H10A 0.9500
C11A C12A 1.525(4)
C12A H12A 1.0000
C13A C14A 1.397(5)
C13A C18A 1.401(4)
C14A C15A 1.387(4)
C14A H14A 0.9500
C15A C16A 1.390(5)
C15A H15A 0.9500
C16A C17A 1.384(5)
C16A H16A 0.9500
C17A C18A 1.399(4)
C17A H17A 0.9500
C19A C20A 1.517(4)
C19A H19A 1.0000
C20A C21A 1.392(4)
C20A C25A 1.404(4)
C21A C22A 1.388(4)
C21A H21A 0.9500
C22A C23A 1.391(5)
C22A H22A 0.9500
C23A C24A 1.378(5)
C23A H23A 0.9500
C24A C25A 1.406(4)
C24A H24A 0.9500
N1B C5B 1.462(4)
N1B C4B 1.478(4)
N1B C1B 1.482(4)
N2B C6B 1.436(4)
N2B C19B 1.467(4)
N2B C5B 1.484(4)
N3B C13B 1.429(4)
N3B C19B 1.467(4)
N3B C12B 1.483(5)
N4B C25B 1.372(4)
N4B C12B 1.445(4)
N4B H4B 0.88(5)
C1B C2B 1.538(4)
C1B H1BA 0.9900
C1B H1BB 0.9900
C2B C3B 1.531(5)
C2B H2BA 0.9900
C2B H2BB 0.9900
C3B C4B 1.520(5)
C3B H3BA 0.9900
C3B H3BB 0.9900
C4B H4BA 0.9900
C4B H4BB 0.9900
C5B C18B 1.527(4)
C5B H5BA 1.0000
C6B C7B 1.383(6)
C6B C11B 1.408(5)
C7B C8B 1.390(5)
C7B H7BA 0.9500
C8B C9B 1.386(8)
C8B H8BA 0.9500
C9B C10B 1.376(8)
C9B H9BA 0.9500
C10B C11B 1.392(6)
C10B H10B 0.9500
C11B C12B 1.514(6)
C12B H12B 1.0000
C13B C14B 1.401(5)
C13B C18B 1.403(4)
C14B C15B 1.380(5)
C14B H14B 0.9500
C15B C16B 1.393(5)
C15B H15B 0.9500
C16B C17B 1.388(5)
C16B H16B 0.9500
C17B C18B 1.398(4)
C17B H17B 0.9500
C19B C20B 1.517(4)
C19B H19B 1.0000
C20B C21B 1.387(4)
C20B C25B 1.406(4)
C21B C22B 1.385(4)
C21B H21B 0.9500
C22B C23B 1.397(5)
C22B H22B 0.9500
C23B C24B 1.382(5)
C23B H23B 0.9500
C24B C25B 1.404(4)
C24B H24B 0.9500
N1C C5C 1.454(4)
N1C C4C 1.467(4)
N1C C1C 1.477(4)
N2C C25C 1.433(4)
N2C C6C 1.469(4)
N2C C5C 1.485(4)
N3C C13C 1.434(4)
N3C C6C 1.477(4)
N3C C19C 1.491(4)
N4C C12C 1.386(5)
N4C C19C 1.438(5)
N4C H4C 0.86(5)
C1C C2C 1.536(5)
C1C H1CA 0.9900
C1C H1CB 0.9900
C2C C3C 1.527(5)
C2C H2CA 0.9900
C2C H2CB 0.9900
C3C C4C 1.523(5)
C3C H3CA 0.9900
C3C H3CB 0.9900
C4C H4CA 0.9900
C4C H4CB 0.9900
C5C C18C 1.528(4)
C5C H5CA 1.0000
C6C C7C 1.511(4)
C6C H6CA 1.0000
C7C C8C 1.393(5)
C7C C12C 1.401(5)
C8C C9C 1.390(5)
C8C H8CA 0.9500
C9C C10C 1.396(5)
C9C H9CA 0.9500
C10C C11C 1.374(6)
C10C H10C 0.9500
C11C C12C 1.399(5)
C11C H11A 0.9500
C13C C18C 1.391(5)
C13C C14C 1.407(5)
C14C C15C 1.376(5)
C14C H14C 0.9500
C15C C16C 1.373(6)
C15C H15C 0.9500
C16C C17C 1.399(5)
C16C H16C 0.9500
C17C C18C 1.403(5)
C17C H17C 0.9500
C19C C20C 1.524(5)
C19C H19C 1.0000
C20C C21C 1.397(5)
C20C C25C 1.400(5)
C21C C22C 1.377(5)
C21C H21C 0.9500
C22C C23C 1.397(6)
C22C H22C 0.9500
C23C C24C 1.381(5)
C23C H23C 0.9500
C24C C25C 1.398(5)
C24C H24C 0.9500
N1D C4D 1.455(5)
N1D C5D 1.456(4)
N1D C1D 1.464(4)
N2D C25D 1.433(4)
N2D C6D 1.472(4)
N2D C5D 1.481(4)
N3D C13D 1.421(6)
N3D C6D 1.473(5)
N3D C19D 1.491(4)
N4D C12D 1.392(5)
N4D C19D 1.439(5)
N4D H4D 0.96(6)
C1D C2D 1.544(6)
C1D H1DA 0.9900
C1D H1DB 0.9900
C2D C3D 1.566(7)
C2D H2DA 0.9900
C2D H2DB 0.9900
C3D C4D 1.485(5)
C3D H3DA 0.9900
C3D H3DB 0.9900
C4D H4DA 0.9900
C4D H4DB 0.9900
C5D C18D 1.524(5)
C5D H5DA 1.0000
C6D C7D 1.512(5)
C6D H6DA 1.0000
C7D C8D 1.391(6)
C7D C12D 1.406(5)
C8D C9D 1.382(6)
C8D H8DA 0.9500
C9D C10D 1.398(6)
C9D H9DA 0.9500
C10D C11D 1.378(6)
C10D H10D 0.9500
C11D C12D 1.399(6)
C11D H11B 0.9500
C13D C14D 1.404(6)
C13D C18D 1.404(6)
C14D C15D 1.380(8)
C14D H14D 0.9500
C15D C16D 1.389(8)
C15D H15D 0.9500
C16D C17D 1.391(7)
C16D H16D 0.9500
C17D C18D 1.398(6)
C17D H17D 0.9500
C19D C20D 1.536(5)
C19D H19D 1.0000
C20D C25D 1.396(5)
C20D C21D 1.396(5)
C21D C22D 1.386(6)
C21D H21D 0.9500
C22D C23D 1.378(6)
C22D H22D 0.9500
C23D C24D 1.378(5)
C23D H23D 0.9500
C24D C25D 1.401(5)
C24D H24D 0.9500
C1S Cl2S 1.763(5)
C1S Cl3S 1.774(5)
C1S Cl1S 1.796(5)
C1S H1SA 1.0000
C1T Cl1T 1.765(5)
C1T Cl2T 1.769(6)
C1T Cl3T 1.776(5)
C1T H1TA 1.0000

loop_
_geom_hbond_atom_site_label_D
_geom_hbond_atom_site_label_H
_geom_hbond_atom_site_label_A
_geom_hbond_distance_DH
_geom_hbond_distance_HA
_geom_hbond_distance_DA
_geom_hbond_angle_DHA
N4B H4B N3A 0.88(5) 2.34(5) 3.143(4) 153(4)
N4D H4D N3C 0.96(6) 2.25(6) 3.125(4) 151(4)
C5D H5DA Cl1T 1.00 2.96 3.718(7) 133.1

loop_
_geom_torsion_atom_site_label_1
_geom_torsion_atom_site_label_2
_geom_torsion_atom_site_label_3
_geom_torsion_atom_site_label_4
_geom_torsion
C5A N1A C1A C2A 155.8(3)
C4A N1A C1A C2A 33.9(3)
N1A C1A C2A C3A -11.1(4)
C1A C2A C3A C4A -15.1(4)
C5A N1A C4A C3A -165.8(3)
C1A N1A C4A C3A -42.8(3)
C2A C3A C4A N1A 35.6(4)
C1A N1A C5A N2A -175.9(2)
C4A N1A C5A N2A -58.2(3)
C1A N1A C5A C18A 61.1(3)
C4A N1A C5A C18A 178.8(3)
C6A N2A C5A N1A 159.5(2)
C19A N2A C5A N1A -77.2(3)
C6A N2A C5A C18A -76.0(3)
C19A N2A C5A C18A 47.3(3)
C19A N2A C6A C11A -18.2(4)
C5A N2A C6A C11A 104.3(3)
C19A N2A C6A C7A 160.6(3)
C5A N2A C6A C7A -77.0(3)
C11A C6A C7A C8A -0.5(5)
N2A C6A C7A C8A -179.3(3)
C6A C7A C8A C9A 1.1(5)
C7A C8A C9A C10A -0.5(6)
C8A C9A C10A C11A -0.7(5)
C7A C6A C11A C10A -0.6(4)
N2A C6A C11A C10A 178.1(3)
C7A C6A C11A C12A -179.4(3)
N2A C6A C11A C12A -0.7(4)
C9A C10A C11A C6A 1.3(5)
C9A C10A C11A C12A -180.0(3)
C25A N4A C12A N3A 45.7(3)
C25A N4A C12A C11A -75.8(3)
C13A N3A C12A N4A 165.5(2)
C19A N3A C12A N4A -72.6(3)
C13A N3A C12A C11A -74.3(3)
C19A N3A C12A C11A 47.7(3)
C6A C11A C12A N4A 105.5(3)
C10A C11A C12A N4A -73.3(3)
C6A C11A C12A N3A -15.0(4)
C10A C11A C12A N3A 166.3(3)
C19A N3A C13A C14A 164.4(3)
C12A N3A C13A C14A -76.6(3)
C19A N3A C13A C18A -16.7(4)
C12A N3A C13A C18A 102.4(3)
C18A C13A C14A C15A -0.8(5)
N3A C13A C14A C15A 178.2(3)
C13A C14A C15A C16A -1.1(5)
C14A C15A C16A C17A 1.4(5)
C15A C16A C17A C18A 0.3(5)
C16A C17A C18A C13A -2.2(5)
C16A C17A C18A C5A -177.7(3)
C14A C13A C18A C17A 2.4(4)
N3A C13A C18A C17A -176.5(3)
C14A C13A C18A C5A 178.0(3)
N3A C13A C18A C5A -0.9(4)
N1A C5A C18A C17A -78.0(4)
N2A C5A C18A C17A 160.6(3)
N1A C5A C18A C13A 106.6(3)
N2A C5A C18A C13A -14.8(4)
C13A N3A C19A N2A 51.2(3)
C12A N3A C19A N2A -70.8(3)
C13A N3A C19A C20A 176.5(2)
C12A N3A C19A C20A 54.4(3)
C6A N2A C19A N3A 55.0(3)
C5A N2A C19A N3A -68.8(3)
C6A N2A C19A C20A -67.7(3)
C5A N2A C19A C20A 168.6(2)
N3A C19A C20A C21A 158.4(3)
N2A C19A C20A C21A -77.3(3)
N3A C19A C20A C25A -15.5(4)
N2A C19A C20A C25A 108.9(3)
C25A C20A C21A C22A 2.4(4)
C19A C20A C21A C22A -171.5(3)
C20A C21A C22A C23A 0.9(5)
C21A C22A C23A C24A -3.3(5)
C22A C23A C24A C25A 2.4(5)
C12A N4A C25A C20A -4.5(4)
C12A N4A C25A C24A 173.6(3)
C21A C20A C25A N4A 174.8(3)
C19A C20A C25A N4A -11.3(4)
C21A C20A C25A C24A -3.3(4)
C19A C20A C25A C24A 170.5(3)
C23A C24A C25A N4A -177.2(3)
C23A C24A C25A C20A 0.9(4)
C5B N1B C1B C2B 154.6(3)
C4B N1B C1B C2B 33.9(3)
N1B C1B C2B C3B -11.3(4)
C1B C2B C3B C4B -14.7(4)
C5B N1B C4B C3B -164.6(3)
C1B N1B C4B C3B -43.4(3)
C2B C3B C4B N1B 35.6(4)
C4B N1B C5B N2B -56.1(3)
C1B N1B C5B N2B -172.5(3)
C4B N1B C5B C18B -178.6(3)
C1B N1B C5B C18B 65.0(3)
C6B N2B C5B N1B 162.7(3)
C19B N2B C5B N1B -74.3(3)
C6B N2B C5B C18B -72.4(3)
C19B N2B C5B C18B 50.6(3)
C19B N2B C6B C7B 165.2(3)
C5B N2B C6B C7B -73.2(4)
C19B N2B C6B C11B -14.7(4)
C5B N2B C6B C11B 106.9(3)
C11B C6B C7B C8B 0.6(5)
N2B C6B C7B C8B -179.3(3)
C6B C7B C8B C9B 0.3(5)
C7B C8B C9B C10B -0.7(6)
C8B C9B C10B C11B 0.1(6)
C9B C10B C11B C6B 0.8(5)
C9B C10B C11B C12B -178.0(3)
C7B C6B C11B C10B -1.2(5)
N2B C6B C11B C10B 178.7(3)
C7B C6B C11B C12B 177.6(3)
N2B C6B C11B C12B -2.5(4)
C25B N4B C12B N3B 51.7(5)
C25B N4B C12B C11B -69.8(5)
C13B N3B C12B N4B 166.1(3)
C19B N3B C12B N4B -71.7(4)
C13B N3B C12B C11B -70.8(3)
C19B N3B C12B C11B 51.4(3)
C10B C11B C12B N4B -77.5(4)
C6B C11B C12B N4B 103.7(4)
C10B C11B C12B N3B 162.0(3)
C6B C11B C12B N3B -16.8(4)
C19B N3B C13B C14B 170.9(3)
C12B N3B C13B C14B -70.3(4)
C19B N3B C13B C18B -10.6(5)
C12B N3B C13B C18B 108.2(4)
C18B C13B C14B C15B -1.4(5)
N3B C13B C14B C15B 177.2(3)
C13B C14B C15B C16B 2.1(6)
C14B C15B C16B C17B -1.9(5)
C15B C16B C17B C18B 1.1(5)
C16B C17B C18B C13B -0.4(5)
C16B C17B C18B C5B -172.6(3)
C14B C13B C18B C17B 0.5(5)
N3B C13B C18B C17B -177.9(3)
C14B C13B C18B C5B 172.8(3)
N3B C13B C18B C5B -5.6(5)
N1B C5B C18B C17B -81.3(4)
N2B C5B C18B C17B 157.1(3)
N1B C5B C18B C13B 106.7(3)
N2B C5B C18B C13B -15.0(4)
C6B N2B C19B N3B 52.9(3)
C5B N2B C19B N3B -70.3(3)
C6B N2B C19B C20B -70.8(3)
C5B N2B C19B C20B 166.1(2)
C13B N3B C19B N2B 48.1(4)
C12B N3B C19B N2B -73.1(3)
C13B N3B C19B C20B 172.8(3)
C12B N3B C19B C20B 51.6(4)
N2B C19B C20B C21B -73.9(4)
N3B C19B C20B C21B 162.0(3)
N2B C19B C20B C25B 109.4(4)
N3B C19B C20B C25B -14.7(5)
C25B C20B C21B C22B 1.3(5)
C19B C20B C21B C22B -175.5(3)
C20B C21B C22B C23B 1.1(5)
C21B C22B C23B C24B -2.1(5)
C22B C23B C24B C25B 0.9(6)
C12B N4B C25B C24B 166.7(4)
C12B N4B C25B C20B -12.7(6)
C23B C24B C25B N4B -177.9(4)
C23B C24B C25B C20B 1.5(6)
C21B C20B C25B N4B 176.8(4)
C19B C20B C25B N4B -6.5(6)
C21B C20B C25B C24B -2.5(6)
C19B C20B C25B C24B 174.2(3)
C5C N1C C1C C2C 160.6(3)
C4C N1C C1C C2C 37.1(3)
N1C C1C C2C C3C -12.2(4)
C1C C2C C3C C4C -16.0(4)
C5C N1C C4C C3C -171.6(3)
C1C N1C C4C C3C -47.3(3)
C2C C3C C4C N1C 38.6(3)
C4C N1C C5C N2C -59.2(3)
C1C N1C C5C N2C -177.5(3)
C4C N1C C5C C18C 179.7(3)
C1C N1C C5C C18C 61.5(4)
C25C N2C C5C N1C 166.2(2)
C6C N2C C5C N1C -71.2(3)
C25C N2C C5C C18C -70.9(3)
C6C N2C C5C C18C 51.7(3)
C25C N2C C6C N3C 52.1(3)
C5C N2C C6C N3C -70.7(3)
C25C N2C C6C C7C -71.8(3)
C5C N2C C6C C7C 165.4(2)
C13C N3C C6C N2C 49.0(3)
C19C N3C C6C N2C -72.7(3)
C13C N3C C6C C7C 175.5(2)
C19C N3C C6C C7C 53.8(3)
N2C C6C C7C C8C -77.6(4)
N3C C6C C7C C8C 157.4(3)
N2C C6C C7C C12C 108.0(3)
N3C C6C C7C C12C -17.0(4)
C12C C7C C8C C9C 1.2(5)
C6C C7C C8C C9C -173.4(3)
C7C C8C C9C C10C 1.2(5)
C8C C9C C10C C11C -2.2(6)
C9C C10C C11C C12C 0.8(6)
C19C N4C C12C C11C 173.7(3)
C19C N4C C12C C7C -5.3(5)
C10C C11C C12C N4C -177.4(3)
C10C C11C C12C C7C 1.6(5)
C8C C7C C12C N4C 176.4(3)
C6C C7C C12C N4C -9.1(5)
C8C C7C C12C C11C -2.6(5)
C6C C7C C12C C11C 171.8(3)
C6C N3C C13C C18C -13.1(4)
C19C N3C C13C C18C 105.5(3)
C6C N3C C13C C14C 168.2(3)
C19C N3C C13C C14C -73.2(4)
C18C C13C C14C C15C 0.8(5)
N3C C13C C14C C15C 179.6(3)
C13C C14C C15C C16C -0.8(5)
C14C C15C C16C C17C -0.1(6)
C15C C16C C17C C18C 1.1(6)
C14C C13C C18C C17C 0.1(5)
N3C C13C C18C C17C -178.5(3)
C14C C13C C18C C5C 176.8(3)
N3C C13C C18C C5C -1.9(5)
C16C C17C C18C C13C -1.1(5)
C16C C17C C18C C5C -177.8(3)
N1C C5C C18C C13C 102.3(3)
N2C C5C C18C C13C -17.9(4)
N1C C5C C18C C17C -81.1(4)
N2C C5C C18C C17C 158.7(3)
C12C N4C C19C N3C 44.9(4)
C12C N4C C19C C20C -76.5(4)
C13C N3C C19C N4C 168.4(3)
C6C N3C C19C N4C -70.1(3)
C13C N3C C19C C20C -69.0(3)
C6C N3C C19C C20C 52.6(3)
N4C C19C C20C C21C -78.9(4)
N3C C19C C20C C21C 159.4(3)
N4C C19C C20C C25C 102.0(3)
N3C C19C C20C C25C -19.7(4)
C25C C20C C21C C22C 0.9(5)
C19C C20C C21C C22C -178.2(3)
C20C C21C C22C C23C -1.9(5)
C21C C22C C23C C24C 1.4(5)
C22C C23C C24C C25C 0.0(5)
C23C C24C C25C C20C -1.0(5)
C23C C24C C25C N2C 178.5(3)
C21C C20C C25C C24C 0.5(5)
C19C C20C C25C C24C 179.6(3)
C21C C20C C25C N2C -178.9(3)
C19C C20C C25C N2C 0.2(5)
C6C N2C C25C C24C 165.0(3)
C5C N2C C25C C24C -74.1(3)
C6C N2C C25C C20C -15.5(4)
C5C N2C C25C C20C 105.3(3)
C4D N1D C1D C2D 42.4(4)
C5D N1D C1D C2D 165.5(3)
N1D C1D C2D C3D -22.7(4)
C1D C2D C3D C4D -4.5(5)
C5D N1D C4D C3D -170.6(3)
C1D N1D C4D C3D -46.7(4)
C2D C3D C4D N1D 30.7(4)
C4D N1D C5D N2D -57.8(4)
C1D N1D C5D N2D -175.5(3)
C4D N1D C5D C18D -179.5(3)
C1D N1D C5D C18D 62.8(4)
C25D N2D C5D N1D 164.7(3)
C6D N2D C5D N1D -72.1(3)
C25D N2D C5D C18D -72.8(4)
C6D N2D C5D C18D 50.4(4)
C25D N2D C6D N3D 56.7(4)
C5D N2D C6D N3D -68.3(3)
C25D N2D C6D C7D -66.4(4)
C5D N2D C6D C7D 168.6(3)
C13D N3D C6D N2D 48.1(4)
C19D N3D C6D N2D -74.0(3)
C13D N3D C6D C7D 171.5(3)
C19D N3D C6D C7D 49.3(4)
N2D C6D C7D C8D -69.5(4)
N3D C6D C7D C8D 167.1(3)
N2D C6D C7D C12D 109.9(4)
N3D C6D C7D C12D -13.5(4)
C12D C7D C8D C9D 1.9(5)
C6D C7D C8D C9D -178.6(3)
C7D C8D C9D C10D 0.1(5)
C8D C9D C10D C11D -0.9(5)
C9D C10D C11D C12D -0.5(6)
C19D N4D C12D C11D 159.0(3)
C19D N4D C12D C7D -21.5(5)
C10D C11D C12D N4D -178.0(3)
C10D C11D C12D C7D 2.6(5)
C8D C7D C12D N4D 177.3(3)
C6D C7D C12D N4D -2.2(5)
C8D C7D C12D C11D -3.2(5)
C6D C7D C12D C11D 177.3(3)
C6D N3D C13D C14D 168.9(3)
C19D N3D C13D C14D -72.1(4)
C6D N3D C13D C18D -14.1(5)
C19D N3D C13D C18D 104.9(4)
C18D C13D C14D C15D -0.4(6)
N3D C13D C14D C15D 176.7(4)
C13D C14D C15D C16D 0.0(8)
C14D C15D C16D C17D 0.0(8)
C15D C16D C17D C18D 0.6(8)
C16D C17D C18D C13D -1.0(6)
C16D C17D C18D C5D -176.0(4)
C14D C13D C18D C17D 0.9(6)
N3D C13D C18D C17D -176.0(4)
C14D C13D C18D C5D 176.0(4)
N3D C13D C18D C5D -0.9(5)
N1D C5D C18D C17D -82.2(4)
N2D C5D C18D C17D 157.4(3)
N1D C5D C18D C13D 102.8(4)
N2D C5D C18D C13D -17.5(5)
C12D N4D C19D N3D 59.8(4)
C12D N4D C19D C20D -61.4(4)
C13D N3D C19D N4D 162.9(3)
C6D N3D C19D N4D -74.1(3)
C13D N3D C19D C20D -74.2(4)
C6D N3D C19D C20D 48.7(4)
N4D C19D C20D C25D 105.2(4)
N3D C19D C20D C25D -14.1(5)
N4D C19D C20D C21D -74.1(5)
N3D C19D C20D C21D 166.6(3)
C25D C20D C21D C22D -1.6(6)
C19D C20D C21D C22D 177.7(4)
C20D C21D C22D C23D 1.5(7)
C21D C22D C23D C24D 0.4(7)
C22D C23D C24D C25D -2.1(7)
C21D C20D C25D C24D 0.0(6)
C19D C20D C25D C24D -179.3(4)
C21D C20D C25D N2D 176.8(3)
C19D C20D C25D N2D -2.5(6)
C23D C24D C25D C20D 1.9(6)
C23D C24D C25D N2D -175.0(4)
C6D N2D C25D C20D -17.7(5)
C5D N2D C25D C20D 105.1(4)
C6D N2D C25D C24D 159.2(3)
C5D N2D C25D C24D -78.1(4)
